data_2208438
loop_
_publ_author_name
'Rub\'en A. Toscano'
'Benjam\'in Ortiz'
'Rub\'en S\'anchez-Obreg\'on'
'Fernando Walls'
'Francisco Yuste'

_publ_section_title
;
 <i>tert</i>-Butyl
 (<i>S</i>)-<i>N</i>-[(<i>S</i>)-1-(oxiranyl)ethyl]carbamate
;
_journal_coeditor_code TK6309
_journal_issue 3
_journal_name_full 'Acta Crystallographica Section E'
_journal_page_first o925
_journal_page_last o927
_journal_paper_doi 10.1107/S1600536806003254
_journal_volume 62
_journal_year 2006
_chemical_formula_iupac 'C9 H17 N O3'
_chemical_formula_moiety 'C9 H17 N O3'
_chemical_formula_sum 'C9 H17 N O3'
_chemical_formula_weight 187.24
_chemical_melting_point 322.0(10)
_chemical_name_common
;
(S)-1-[(S)-1-(tert-Butoxycarbonylamino)ethyl]oxirane
;
_chemical_name_systematic
;
tert-Butyl (S)-N-[(S)-(1-oxiranylethyl)]carbamate
;
_space_group_IT_number 4
_symmetry_cell_setting monoclinic
_symmetry_space_group_name_Hall 'P 2yb'
_symmetry_space_group_name_H-M 'P 1 21 1'
_atom_sites_solution_hydrogens geom
_atom_sites_solution_primary direct
_atom_sites_solution_secondary difmap
_audit_creation_method SHELXL-97
_cell_angle_alpha 90
_cell_angle_beta 90.040(10)
_cell_angle_gamma 90
_cell_formula_units_Z 4
_cell_length_a 9.741(2)
_cell_length_b 10.882(2)
_cell_length_c 10.4920(10)
_cell_measurement_reflns_used 37
_cell_measurement_temperature 294(2)
_cell_measurement_theta_max 12.5
_cell_measurement_theta_min 5.0
_cell_volume 1112.2(3)
_computing_cell_refinement XSCANS
_computing_data_collection 'XSCANS (Siemens, 1993)'
_computing_data_reduction XSCANS
_computing_molecular_graphics SHELXTL
_computing_publication_material SHELXTL
_computing_structure_refinement SHELXTL
_computing_structure_solution 'SHELXTL (Sheldrick, 2000)'
_diffrn_ambient_temperature 294(2)
_diffrn_measured_fraction_theta_full 0.999
_diffrn_measured_fraction_theta_max 0.999
_diffrn_measurement_device_type 'Siemens P4/PC'
_diffrn_measurement_method \w-2\q
_diffrn_radiation_monochromator graphite
_diffrn_radiation_source 'fine-focus sealed tube'
_diffrn_radiation_type MoK\a
_diffrn_radiation_wavelength 0.71073
_diffrn_reflns_av_R_equivalents 0.027
_diffrn_reflns_av_sigmaI/netI 0.069
_diffrn_reflns_limit_h_max 12
_diffrn_reflns_limit_h_min 0
_diffrn_reflns_limit_k_max 14
_diffrn_reflns_limit_k_min 0
_diffrn_reflns_limit_l_max 13
_diffrn_reflns_limit_l_min -13
_diffrn_reflns_number 2835
_diffrn_reflns_theta_full 27.5
_diffrn_reflns_theta_max 27.5
_diffrn_reflns_theta_min 2.1
_diffrn_standards_decay_% 2.6
_diffrn_standards_interval_count 97
_diffrn_standards_number 3
_exptl_absorpt_coefficient_mu 0.083
_exptl_absorpt_correction_T_max 0.971
_exptl_absorpt_correction_T_min 0.955
_exptl_absorpt_correction_type psi-scan
_exptl_absorpt_process_details '(XPREP in SHELXTL; Sheldrick, 2000)'
_exptl_crystal_colour colourless
_exptl_crystal_density_diffrn 1.118
_exptl_crystal_density_method 'not measured'
_exptl_crystal_description block
_exptl_crystal_F_000 408
_exptl_crystal_size_max 0.50
_exptl_crystal_size_mid 0.40
_exptl_crystal_size_min 0.34
_refine_diff_density_max 0.13
_refine_diff_density_min -0.12
_refine_ls_extinction_coef 0.063(7)
_refine_ls_extinction_expression Fc^*^=kFc[1+0.001xFc^2^\l^3^/sin(2\q)]^-1/4^
_refine_ls_extinction_method SHELXL97
_refine_ls_goodness_of_fit_ref 1.02
_refine_ls_hydrogen_treatment mixed
_refine_ls_matrix_type full
_refine_ls_number_parameters 250
_refine_ls_number_reflns 2685
_refine_ls_number_restraints 2
_refine_ls_restrained_S_all 1.02
_refine_ls_R_factor_all 0.116
_refine_ls_R_factor_gt 0.055
_refine_ls_shift/su_max 0.000
_refine_ls_shift/su_mean 0.000
_refine_ls_structure_factor_coef Fsqd
_refine_ls_weighting_details 'calc w = 1/[\s^2^(Fo^2^)+(0.0453P)^2^] where P = (Fo^2^+2Fc^2^)/3'
_refine_ls_weighting_scheme calc
_refine_ls_wR_factor_gt 0.103
_refine_ls_wR_factor_ref 0.128
_reflns_number_gt 1465
_reflns_number_total 2685
_reflns_threshold_expression I>2\s(I)
_cod_data_source_file tk6309.cif
_cod_data_source_block I
_cod_depositor_comments
;
The following automatic conversions were performed:

'_chemical_melting_point' value '321-323' was changed to '322.0(10)'
- the average value was taken and precision was estimated.

Automatic conversion script
Id: cif_fix_values 1646 2011-03-28 12:23:43Z adriana 

The following automatic conversions were performed:

'_chemical_melting_point' value '321-323' was changed to '322.0(10)'
- the average value was taken and precision was estimated.

Automatic conversion script
Id: cif_fix_values 1715 2011-07-08 13:25:40Z adriana 
;
_cod_original_sg_symbol_H-M 'P 21'
_cod_database_code 2208438
_cod_database_fobs_code 2208438

loop_
_symmetry_equiv_pos_as_xyz
'x, y, z'
'-x, y+1/2, -z'

loop_
_atom_site_label
_atom_site_fract_x
_atom_site_fract_y
_atom_site_fract_z
_atom_site_U_iso_or_equiv
_atom_site_adp_type
_atom_site_calc_flag
_atom_site_refinement_flags
_atom_site_occupancy
_atom_site_type_symbol
O1A 0.6148(4) 0.2702(4) 0.5501(3) 0.0853(12) Uani d . 1 O
O2A 0.5251(3) 0.3716(4) 0.9627(3) 0.0730(11) Uani d . 1 O
O3A 0.7383(3) 0.3787(4) 1.0516(2) 0.0643(10) Uani d . 1 O
N1A 0.7139(3) 0.4277(4) 0.8503(3) 0.0592(11) Uani d D 1 N
H1A 0.798(4) 0.422(5) 0.852(4) 0.071 Uiso d D 1 H
C1A 0.6839(6) 0.3023(5) 0.6646(5) 0.0686(15) Uani d . 1 C
H1 0.7809 0.2787 0.6684 0.082 Uiso calc R 1 H
C2A 0.5888(7) 0.2026(6) 0.6641(6) 0.098(2) Uani d . 1 C
H2 0.6253 0.1199 0.6701 0.118 Uiso calc R 1 H
H3 0.5011 0.2149 0.7061 0.118 Uiso calc R 1 H
C3A 0.6501(4) 0.4234(4) 0.7239(4) 0.0518(11) Uani d . 1 C
H4 0.5503 0.4284 0.7346 0.062 Uiso calc R 1 H
C4A 0.6962(7) 0.5310(6) 0.6437(5) 0.0854(18) Uani d . 1 C
H5 0.6714 0.6064 0.6854 0.128 Uiso calc R 1 H
H6 0.6525 0.5272 0.5618 0.128 Uiso calc R 1 H
H7 0.7940 0.5279 0.6330 0.128 Uiso calc R 1 H
C5A 0.6474(4) 0.3904(5) 0.9546(3) 0.0532(10) Uani d . 1 C
C6A 0.6916(4) 0.3442(5) 1.1810(4) 0.0643(15) Uani d . 1 C
C7A 0.8264(5) 0.3408(7) 1.2546(5) 0.095(2) Uani d . 1 C
H8 0.8837 0.2768 1.2210 0.142 Uiso calc R 1 H
H9 0.8081 0.3250 1.3430 0.142 Uiso calc R 1 H
H10 0.8723 0.4185 1.2461 0.142 Uiso calc R 1 H
C8A 0.6263(6) 0.2187(6) 1.1808(5) 0.0904(19) Uani d . 1 C
H11 0.5431 0.2210 1.1317 0.136 Uiso calc R 1 H
H12 0.6056 0.1948 1.2667 0.136 Uiso calc R 1 H
H13 0.6886 0.1604 1.1438 0.136 Uiso calc R 1 H
C9A 0.5995(6) 0.4414(7) 1.2328(5) 0.099(2) Uani d . 1 C
H14 0.6452 0.5195 1.2290 0.149 Uiso calc R 1 H
H15 0.5771 0.4227 1.3198 0.149 Uiso calc R 1 H
H16 0.5168 0.4447 1.1831 0.149 Uiso calc R 1 H
O1B 0.1054(4) 0.5409(4) 1.2094(3) 0.0916(13) Uani d . 1 O
O2B 0.0220(2) 0.4155(4) 0.7993(2) 0.0644(10) Uani d . 1 O
O3B 0.2307(2) 0.3956(4) 0.7046(2) 0.0567(8) Uani d . 1 O
N1B 0.2154(3) 0.3837(5) 0.9125(3) 0.0596(11) Uani d D 1 N
H1B 0.298(4) 0.371(5) 0.906(4) 0.071 Uiso d D 1 H
C1B 0.1770(6) 0.5146(6) 1.0956(4) 0.0712(16) Uani d . 1 C
H17 0.2720 0.5439 1.0924 0.085 Uiso calc R 1 H
C2B 0.0737(7) 0.6088(7) 1.0954(6) 0.104(2) Uani d . 1 C
H18 -0.0126 0.5915 1.0529 0.124 Uiso calc R 1 H
H19 0.1039 0.6937 1.0906 0.124 Uiso calc R 1 H
C3B 0.1526(4) 0.3901(5) 1.0387(3) 0.0545(11) Uani d . 1 C
H20 0.0534 0.3786 1.0289 0.065 Uiso calc R 1 H
C4B 0.2077(6) 0.2867(6) 1.1228(5) 0.0787(17) Uani d . 1 C
H21 0.1892 0.2089 1.0832 0.118 Uiso calc R 1 H
H22 0.1637 0.2898 1.2045 0.118 Uiso calc R 1 H
H23 0.3050 0.2964 1.1335 0.118 Uiso calc R 1 H
C5B 0.1450(3) 0.3994(5) 0.8047(3) 0.0470(9) Uani d . 1 C
C6B 0.1790(4) 0.4020(5) 0.5731(3) 0.0533(11) Uani d . 1 C
C7B 0.3097(4) 0.3950(7) 0.4951(4) 0.0791(16) Uani d . 1 C
H24 0.3683 0.4629 0.5166 0.119 Uiso calc R 1 H
H25 0.2873 0.3986 0.4060 0.119 Uiso calc R 1 H
H26 0.3563 0.3193 0.5131 0.119 Uiso calc R 1 H
C8B 0.1121(7) 0.5229(7) 0.5502(5) 0.091(2) Uani d . 1 C
H27 0.0321 0.5300 0.6031 0.136 Uiso calc R 1 H
H28 0.0856 0.5289 0.4623 0.136 Uiso calc R 1 H
H29 0.1753 0.5877 0.5704 0.136 Uiso calc R 1 H
C9B 0.0874(7) 0.2946(7) 0.5469(6) 0.099(2) Uani d . 1 C
H30 0.1305 0.2207 0.5769 0.148 Uiso calc R 1 H
H31 0.0715 0.2882 0.4568 0.148 Uiso calc R 1 H
H32 0.0015 0.3059 0.5901 0.148 Uiso calc R 1 H

loop_
_atom_site_aniso_label
_atom_site_aniso_U_11
_atom_site_aniso_U_22
_atom_site_aniso_U_33
_atom_site_aniso_U_12
_atom_site_aniso_U_13
_atom_site_aniso_U_23
O1A 0.099(3) 0.103(3) 0.0533(19) 0.015(2) -0.0048(19) -0.015(2)
O2A 0.0404(15) 0.123(3) 0.0554(16) 0.003(2) 0.0024(11) 0.014(2)
O3A 0.0416(13) 0.108(3) 0.0428(14) -0.001(2) 0.0017(10) 0.0104(19)
N1A 0.0415(17) 0.090(3) 0.0465(17) -0.003(2) -0.0043(14) 0.007(2)
C1A 0.063(3) 0.089(4) 0.054(3) 0.019(3) -0.003(2) -0.001(3)
C2A 0.137(6) 0.070(4) 0.087(4) -0.007(4) 0.006(4) -0.009(3)
C3A 0.044(2) 0.065(3) 0.047(2) 0.002(2) -0.0058(16) 0.004(2)
C4A 0.093(4) 0.098(5) 0.065(3) -0.014(4) -0.008(3) 0.022(3)
C5A 0.0410(18) 0.070(3) 0.048(2) 0.004(3) 0.0019(15) 0.006(2)
C6A 0.052(2) 0.103(4) 0.038(2) 0.006(3) 0.0020(18) 0.011(2)
C7A 0.065(3) 0.164(7) 0.055(3) -0.006(4) -0.009(2) 0.026(3)
C8A 0.090(4) 0.101(5) 0.080(4) -0.009(4) 0.001(3) 0.026(4)
C9A 0.102(4) 0.134(7) 0.062(3) 0.031(4) 0.013(3) -0.016(4)
O1B 0.110(3) 0.111(3) 0.0539(19) -0.017(3) 0.0077(19) -0.014(2)
O2B 0.0367(13) 0.110(3) 0.0468(14) 0.0065(19) -0.0015(10) 0.0062(18)
O3B 0.0398(12) 0.093(2) 0.0370(12) -0.0026(19) -0.0017(9) 0.0046(18)
N1B 0.0388(15) 0.100(3) 0.0402(16) 0.002(2) -0.0021(13) 0.007(2)
C1B 0.072(3) 0.094(4) 0.048(3) -0.028(3) 0.003(2) 0.003(3)
C2B 0.131(6) 0.079(5) 0.100(5) -0.004(5) -0.007(4) -0.009(4)
C3B 0.0465(19) 0.078(3) 0.0389(18) -0.001(3) 0.0007(14) 0.011(3)
C4B 0.075(4) 0.095(4) 0.066(3) -0.002(3) -0.003(3) 0.021(3)
C5B 0.0410(18) 0.059(3) 0.0407(18) -0.007(2) -0.0037(14) -0.002(2)
C6B 0.0479(18) 0.076(3) 0.0361(17) -0.005(3) -0.0037(14) -0.002(2)
C7B 0.064(2) 0.128(5) 0.045(2) 0.006(4) 0.0032(18) -0.003(3)
C8B 0.111(5) 0.110(5) 0.051(3) 0.032(4) 0.009(3) 0.009(3)
C9B 0.093(5) 0.119(6) 0.083(4) -0.043(4) 0.000(4) -0.033(4)

loop_
_atom_type_symbol
_atom_type_description
_atom_type_scat_dispersion_real
_atom_type_scat_dispersion_imag
_atom_type_scat_source
C C 0.0033 0.0016 'International Tables Vol C Tables 4.2.6.8 and 6.1.1.4'
H H 0.0000 0.0000 'International Tables Vol C Tables 4.2.6.8 and 6.1.1.4'
N N 0.0061 0.0033 'International Tables Vol C Tables 4.2.6.8 and 6.1.1.4'
O O 0.0106 0.0060 'International Tables Vol C Tables 4.2.6.8 and 6.1.1.4'

loop_
_geom_angle_atom_site_label_1
_geom_angle_atom_site_label_2
_geom_angle_atom_site_label_3
_geom_angle
_geom_angle_publ_flag
C1A O1A C2A 60.2(4) ?
C5A O3A C6A 120.8(3) ?
C3A N1A C5A 121.8(4) yes
C3A N1A H1A 116(3) yes
C5A N1A H1A 116(3) yes
O1A C1A C2A 60.2(4) ?
O1A C1A C3A 117.7(4) ?
C2A C1A C3A 121.9(5) ?
O1A C1A H1 115.3 ?
C2A C1A H1 115.3 ?
C3A C1A H1 115.3 ?
O1A C2A C1A 59.7(4) ?
O1A C2A H2 117.8 ?
C1A C2A H2 117.8 ?
O1A C2A H3 117.8 ?
C1A C2A H3 117.8 ?
H2 C2A H3 114.9 ?
N1A C3A C1A 108.1(4) ?
N1A C3A C4A 110.7(4) ?
C1A C3A C4A 112.7(4) ?
N1A C3A H4 108.4 ?
C1A C3A H4 108.4 ?
C4A C3A H4 108.4 ?
C3A C4A H5 109.5 ?
C3A C4A H6 109.5 ?
H5 C4A H6 109.5 ?
C3A C4A H7 109.5 ?
H5 C4A H7 109.5 ?
H6 C4A H7 109.5 ?
O2A C5A N1A 125.9(3) ?
O2A C5A O3A 125.0(3) ?
N1A C5A O3A 109.1(3) ?
O3A C6A C9A 109.9(4) ?
O3A C6A C8A 111.0(4) ?
C9A C6A C8A 113.0(5) ?
O3A C6A C7A 101.8(3) ?
C9A C6A C7A 110.6(5) ?
C8A C6A C7A 110.0(5) ?
C6A C7A H8 109.5 ?
C6A C7A H9 109.5 ?
H8 C7A H9 109.5 ?
C6A C7A H10 109.5 ?
H8 C7A H10 109.5 ?
H9 C7A H10 109.5 ?
C6A C8A H11 109.5 ?
C6A C8A H12 109.5 ?
H11 C8A H12 109.5 ?
C6A C8A H13 109.5 ?
H11 C8A H13 109.5 ?
H12 C8A H13 109.5 ?
C6A C9A H14 109.5 ?
C6A C9A H15 109.5 ?
H14 C9A H15 109.5 ?
C6A C9A H16 109.5 ?
H14 C9A H16 109.5 ?
H15 C9A H16 109.5 ?
C1B O1B C2B 60.5(4) ?
C5B O3B C6B 121.3(3) ?
C3B N1B C5B 123.2(3) yes
C3B N1B H1B 119(3) yes
C5B N1B H1B 117(3) yes
O1B C1B C2B 60.7(4) ?
O1B C1B C3B 116.2(4) ?
C2B C1B C3B 122.3(5) ?
O1B C1B H17 115.4 ?
C2B C1B H17 115.4 ?
C3B C1B H17 115.4 ?
C1B C2B O1B 58.8(4) ?
C1B C2B H18 117.9 ?
O1B C2B H18 117.9 ?
C1B C2B H19 117.9 ?
O1B C2B H19 117.9 ?
H18 C2B H19 115.0 ?
N1B C3B C1B 109.7(4) ?
N1B C3B C4B 110.0(4) ?
C1B C3B C4B 112.3(4) ?
N1B C3B H20 108.2 ?
C1B C3B H20 108.2 ?
C4B C3B H20 108.2 ?
C3B C4B H21 109.5 ?
C3B C4B H22 109.5 ?
H21 C4B H22 109.5 ?
C3B C4B H23 109.5 ?
H21 C4B H23 109.5 ?
H22 C4B H23 109.5 ?
O2B C5B N1B 124.4(3) ?
O2B C5B O3B 125.7(3) ?
N1B C5B O3B 109.9(3) ?
O3B C6B C8B 110.0(4) ?
O3B C6B C9B 109.8(4) ?
C8B C6B C9B 113.6(4) ?
O3B C6B C7B 102.6(3) ?
C8B C6B C7B 109.0(5) ?
C9B C6B C7B 111.3(5) ?
C6B C7B H24 109.5 ?
C6B C7B H25 109.5 ?
H24 C7B H25 109.5 ?
C6B C7B H26 109.5 ?
H24 C7B H26 109.5 ?
H25 C7B H26 109.5 ?
C6B C8B H27 109.5 ?
C6B C8B H28 109.5 ?
H27 C8B H28 109.5 ?
C6B C8B H29 109.5 ?
H27 C8B H29 109.5 ?
H28 C8B H29 109.5 ?
C6B C9B H30 109.5 ?
C6B C9B H31 109.5 ?
H30 C9B H31 109.5 ?
C6B C9B H32 109.5 ?
H30 C9B H32 109.5 ?
H31 C9B H32 109.5 ?

loop_
_geom_bond_atom_site_label_1
_geom_bond_atom_site_label_2
_geom_bond_distance
_geom_bond_publ_flag
O1A C1A 1.420(6) yes
O1A C2A 1.427(7) yes
O2A C5A 1.211(4) yes
O3A C5A 1.355(4) yes
O3A C6A 1.481(5) yes
N1A C3A 1.464(5) yes
N1A C5A 1.336(5) yes
N1A H1A 0.82(3) ?
C1A C2A 1.427(8) yes
C1A C3A 1.495(7) yes
C1A H1 0.9800 ?
C2A H2 0.9700 ?
C2A H3 0.9700 ?
C3A C4A 1.511(7) yes
C3A H4 0.9800 ?
C4A H5 0.9600 ?
C4A H6 0.9600 ?
C4A H7 0.9600 ?
C6A C7A 1.523(6) yes
C6A C8A 1.507(8) yes
C6A C9A 1.489(7) yes
C7A H8 0.9600 ?
C7A H9 0.9600 ?
C7A H10 0.9600 ?
C8A H11 0.9600 ?
C8A H12 0.9600 ?
C8A H13 0.9600 ?
C9A H14 0.9600 ?
C9A H15 0.9600 ?
C9A H16 0.9600 ?
O1B C1B 1.413(6) yes
O1B C2B 1.439(8) yes
O2B C5B 1.212(4) yes
O3B C5B 1.342(4) yes
O3B C6B 1.470(4) yes
N1B C3B 1.460(4) yes
N1B C5B 1.334(5) yes
N1B H1B 0.81(3) ?
C1B C2B 1.436(9) yes
C1B C3B 1.499(8) yes
C1B H17 0.9800 ?
C2B H18 0.9700 ?
C2B H19 0.9700 ?
C3B C4B 1.527(7) yes
C3B H20 0.9800 ?
C4B H21 0.9600 ?
C4B H22 0.9600 ?
C4B H23 0.9600 ?
C6B C7B 1.516(5) yes
C6B C8B 1.488(8) yes
C6B C9B 1.496(8) yes
C7B H24 0.9600 ?
C7B H25 0.9600 ?
C7B H26 0.9600 ?
C8B H27 0.9600 ?
C8B H28 0.9600 ?
C8B H29 0.9600 ?
C9B H30 0.9600 ?
C9B H31 0.9600 ?
C9B H32 0.9600 ?

loop_
_geom_hbond_atom_site_label_D
_geom_hbond_atom_site_label_H
_geom_hbond_atom_site_label_A
_geom_hbond_site_symmetry_A
_geom_hbond_distance_DH
_geom_hbond_distance_HA
_geom_hbond_distance_DA
_geom_hbond_angle_DHA
_geom_hbond_publ_flag
N1B H1B O2A . 0.81(3) 2.29(4) 3.065(4) 158(5) yes
N1A H1A O2B 1_655 0.82(3) 2.25(4) 3.051(4) 164(4) yes

loop_
_geom_torsion_atom_site_label_1
_geom_torsion_atom_site_label_2
_geom_torsion_atom_site_label_3
_geom_torsion_atom_site_label_4
_geom_torsion
_geom_torsion_publ_flag
C2A O1A C1A C3A -112.7(6) ?
C3A C1A C2A O1A 105.9(5) ?
C5A N1A C3A C1A -91.2(6) ?
C5A N1A C3A C4A 144.9(5) ?
O1A C1A C3A N1A 170.2(4) ?
C2A C1A C3A N1A 99.8(6) yes
O1A C1A C3A C4A -67.1(6) ?
C2A C1A C3A C4A -137.5(5) yes
C3A N1A C5A O2A -14.4(9) yes
C3A N1A C5A O3A 166.7(4) yes
C6A O3A C5A O2A -1.9(9) ?
C6A O3A C5A N1A 177.0(4) ?
C5A O3A C6A C9A -63.5(6) ?
C5A O3A C6A C8A 62.1(6) ?
C5A O3A C6A C7A 179.2(5) ?
C2B O1B C1B C3B -114.0(6) ?
C3B C1B C2B O1B 104.2(5) ?
C5B N1B C3B C1B -98.7(6) ?
C5B N1B C3B C4B 137.3(5) ?
O1B C1B C3B N1B 171.1(4) ?
C2B C1B C3B N1B 100.6(6) yes
O1B C1B C3B C4B -66.3(6) ?
C2B C1B C3B C4B -136.7(6) yes
C3B N1B C5B O2B -3.0(9) yes
C3B N1B C5B O3B 176.4(5) yes
C6B O3B C5B O2B -4.8(8) ?
C6B O3B C5B N1B 175.8(4) ?
C5B O3B C6B C8B 64.0(6) ?
C5B O3B C6B C9B -61.7(6) ?
C5B O3B C6B C7B 179.9(5) ?

loop_
_cod_related_entry_id
_cod_related_entry_database
_cod_related_entry_code
1 ChemSpider 9140462
